data_2006957
loop_
_publ_author_name
'Thalji, Reema K.'
'Ramos, Bethzaida'
'Garcia, J. Gabriel'
'Fronczek, Frank R.'

_publ_section_title
;
 (<i>Z</i>)-3-Benzylidene-1-ethynyl-1-phenyl-1,3-dihydroisobenzofuran
;
_journal_issue 1
_journal_name_full 'Acta Crystallographica Section C'
_journal_page_first 109
_journal_page_last 111
_journal_paper_doi 10.1107/S0108270197012304
_journal_volume 54
_journal_year 1998
_chemical_formula_sum 'C23 H16 O'
_chemical_formula_weight 308.4
_chemical_name_systematic
;
(Z)-3-Benzylidene-1-ethynyl-1-phenyl-1,3-dihydro-
isobenzofuran
;
_symmetry_cell_setting monoclinic
_symmetry_space_group_name_Hall '-P 2ybc'
_symmetry_space_group_name_H-M 'P 1 21/c 1'
_atom_type_scat_source IntTabIV
_cell_angle_alpha 90
_cell_angle_beta 90.852(7)
_cell_angle_gamma 90
_cell_formula_units_Z 8
_cell_length_a 10.1300(10)
_cell_length_b 31.398(2)
_cell_length_c 10.7388(9)
_cell_measurement_reflns_used 15
_cell_measurement_temperature 294
_cell_measurement_theta_max 23
_cell_measurement_theta_min 19
_cell_volume 3415.2(5)
_computing_cell_refinement 'CAD-4 Operations Manual'
_computing_data_collection 'CAD-4 Operations Manual (Enraf-Nonius, 1977)'
_computing_data_reduction PROCESS_MolEN_(Fair,_1990)
_computing_molecular_graphics ORTEPII_(Johnson,_1976)
_computing_publication_material CIF_IN_MolEN
_computing_structure_refinement LSFM_MolEN
_computing_structure_solution direct_methods_MULTAN80_(Main_et_al.,_1980)
_diffrn_measurement_device 'Enraf-Nonius CAD-4'
_diffrn_measurement_method \q/2\q
_diffrn_radiation_type CuK\a
_diffrn_radiation_wavelength 1.54184
_diffrn_reflns_av_R_equivalents 0.012
_diffrn_reflns_limit_h_max 12
_diffrn_reflns_limit_h_min -12
_diffrn_reflns_limit_k_max 0
_diffrn_reflns_limit_k_min -39
_diffrn_reflns_limit_l_max 13
_diffrn_reflns_limit_l_min 0
_diffrn_reflns_number 7589
_diffrn_reflns_theta_max 75
_diffrn_standards_decay_% 0.5
_diffrn_standards_interval_time 120
_diffrn_standards_number 3
_exptl_absorpt_coefficient_mu 0.52
_exptl_absorpt_correction_type none
_exptl_crystal_colour colorless
_exptl_crystal_density_diffrn 1.199
_exptl_crystal_density_method 'not measured'
_exptl_crystal_description 'rectangular prism'
_exptl_crystal_F_000 1296
_exptl_crystal_size_max 0.20
_exptl_crystal_size_mid 0.17
_exptl_crystal_size_min 0.15
_refine_diff_density_max 0.13
_refine_diff_density_min -0.06
_refine_ls_extinction_coef 7.1E-7(3)
_refine_ls_extinction_method isotropic_(Zachariasen,_1963)
_refine_ls_goodness_of_fit_obs 1.512
_refine_ls_hydrogen_treatment refall
_refine_ls_number_parameters 562
_refine_ls_number_reflns 4394
_refine_ls_R_factor_obs .051
_refine_ls_shift/esd_max 0.009
_refine_ls_structure_factor_coef F
_refine_ls_weighting_details 'w = 4Fo^2^/[\s^2^(Fo^2^) + 0.0004Fo^4^]'
_refine_ls_weighting_scheme calc
_refine_ls_wR_factor_obs .044
_reflns_number_observed 4394
_reflns_number_total 7057
_reflns_observed_criterion I>\s(I)
_cod_data_source_file sk1131.cif
_cod_data_source_block gabriel151
_cod_depositor_comments
;
The following automatic conversions were performed:

'_refine_ls_weighting_scheme' value 'w = 4Fo^2^/[\s^2^(Fo^2^) +
0.0004Fo^4^]' was changed to 'calc'. New tag
'_refine_ls_weighting_details' was created. The value of the new tag
was set to 'w = 4Fo^2^/[\s^2^(Fo^2^) + 0.0004Fo^4^]'.

Automatic conversion script
Id: cif_fix_values 3143 2015-03-26 13:38:13Z robertas 
;
_cod_original_cell_volume 3415.2(9)
_cod_original_sg_symbol_H-M 'P 21/c'
_cod_original_formula_sum 'C23 H16 O1'
_cod_database_code 2006957

loop_
_atom_site_aniso_label
_atom_site_aniso_U_11
_atom_site_aniso_U_22
_atom_site_aniso_U_33
_atom_site_aniso_U_12
_atom_site_aniso_U_13
_atom_site_aniso_U_23
O1a .0664(8) .0663(8) .0543(8) .0107(7) -.0013(7) -.0037(7)
C1a .0640(10) .0550(10) .0470(10) -.0090(10) .0040(10) -.0050(10)
C2a .0720(10) .0560(10) .0530(10) -.0060(10) .0050(10) -.0040(10)
C3a .0630(10) .0460(10) .0650(10) -.0080(10) .0080(10) -.0040(10)
C4a .0740(10) .0660(10) .0710(10) .0060(10) .0050(10) .0010(10)
C5a .086(2) .076(2) .076(2) .0050(10) .0010(10) .0030(10)
C6a .079(2) .0630(10) .104(2) .0060(10) -.0040(10) .0030(10)
C7a .089(2) .0640(10) .105(2) .0100(10) .0200(10) -.0060(10)
C8a .090(2) .0590(10) .080(2) .0030(10) .0110(10) -.0060(10)
C9a .0630(10) .0570(10) .0540(10) -.0130(10) -.0040(10) .0030(10)
C10a .0810(10) .0720(10) .0570(10) -.0170(10) -.0010(10) .0040(10)
C11a .095(2) .088(2) .0640(10) -.0280(10) -.0180(10) .0190(10)
C12a .0720(10) .0780(10) .0790(10) -.0150(10) -.0170(10) .0200(10)
C13a .0640(10) .0610(10) .0770(10) -.0060(10) -.0020(10) .0090(10)
C14a .0580(10) .0570(10) .0560(10) -.0090(10) -.0040(10) .0060(10)
C15a .0580(10) .0520(10) .0610(10) .0040(10) .0000(10) -.0020(10)
C16a .0710(10) .0580(10) .0720(10) -.0020(10) -.0040(10) -.0060(10)
C17a .090(2) .073(2) .120(2) -.0100(10) -.003(2) -.020(2)
C18a .0670(10) .0590(10) .0500(10) .0010(10) -.0030(10) .0020(10)
C19a .0770(10) .0630(10) .0770(10) -.0060(10) .0030(10) .0070(10)
C20a .091(2) .082(2) .091(2) -.0170(10) -.0030(10) .0190(10)
C21a .093(2) .133(2) .070(2) -.027(2) .0080(10) .019(2)
C22a .101(2) .128(2) .089(2) -.006(2) .0310(10) -.022(2)
C23a .094(2) .084(2) .080(2) -.0080(10) .0240(10) -.0170(10)
O1b .0680(8) .0607(8) .0554(8) .0150(7) -.0010(7) .0054(7)
C1b .0630(10) .0510(10) .0500(10) -.0040(10) -.0020(10) .0040(10)
C2b .0700(10) .0520(10) .0520(10) .0000(10) -.0040(10) .0060(10)
C3b .0600(10) .0430(10) .0620(10) -.0010(10) -.0030(10) .0040(10)
C4b .0790(10) .0660(10) .0640(10) .0150(10) -.0050(10) -.0010(10)
C5b .096(2) .078(2) .0700(10) .0190(10) .0020(10) -.0050(10)
C6b .0750(10) .0620(10) .096(2) .0080(10) .0060(10) -.0040(10)
C7b .0790(10) .0650(10) .095(2) .0140(10) -.0120(10) .0010(10)
C8b .0830(10) .0570(10) .0680(10) .0090(10) -.0110(10) .0020(10)
C9b .0560(10) .0500(10) .0550(10) -.0070(10) .0010(10) -.0010(10)
C10b .0680(10) .0600(10) .0580(10) -.0110(10) -.0010(10) -.0010(10)
C11b .0740(10) .0740(10) .0620(10) -.0180(10) .0090(10) -.0150(10)
C12b .0670(10) .0710(10) .080(2) -.0020(10) .0090(10) -.0150(10)
C13b .0630(10) .0630(10) .0750(10) .0040(10) .0010(10) -.0040(10)
C14b .0560(10) .0500(10) .0590(10) -.0060(10) .0020(10) -.0020(10)
C15b .0580(10) .0490(10) .0610(10) .0060(10) .0000(10) .0060(10)
C16b .0560(10) .0590(10) .0680(10) .0040(10) -.0010(10) .0070(10)
C17b .0670(10) .0700(10) .099(2) -.0040(10) .0030(10) .0210(10)
C18b .0670(10) .0570(10) .0540(10) -.0040(10) -.0030(10) .0030(10)
C19b .0790(10) .0670(10) .080(2) -.0100(10) .0000(10) -.0040(10)
C20b .101(2) .091(2) .103(2) -.028(2) .006(2) -.020(2)
C21b .099(2) .147(2) .075(2) -.039(2) -.0080(10) -.014(2)
C22b .102(2) .135(2) .101(2) -.022(2) -.037(2) .034(2)
C23b .089(2) .089(2) .102(2) -.0130(10) -.0360(10) .0290(10)

loop_
_atom_site_label
_atom_site_fract_x
_atom_site_fract_y
_atom_site_fract_z
_atom_site_U_iso_or_equiv
_atom_site_thermal_displace_type
_atom_site_calc_flag
O1a .75240(10) .11704(4) .58680(10) .0624(4) Uani ?
C1a .7353(2) .12789(6) .7105(2) .0554(6) Uani ?
C2a .6496(2) .15749(6) .7455(2) .0603(6) Uani ?
C3a .5603(2) .18349(6) .6711(2) .0580(6) Uani ?
C4a .5591(2) .18510(7) .5419(2) .0699(7) Uani ?
C5a .4708(2) .21022(7) .4771(2) .0795(8) Uani ?
C6a .3795(2) .23440(7) .5395(2) .0821(8) Uani ?
C7a .3777(2) .23323(7) .6663(2) .0855(8) Uani ?
C8a .4673(2) .20844(7) .7321(2) .0761(7) Uani ?
C9a .8256(2) .10204(6) .7856(2) .0582(6) Uani ?
C10a .8450(2) .09971(7) .9139(2) .0701(7) Uani ?
C11a .9419(2) .07243(7) .9591(2) .0822(7) Uani ?
C12a 1.0171(2) .04822(7) .8801(2) .0766(7) Uani ?
C13a .9975(2) .05042(6) .7536(2) .0673(7) Uani ?
C14a .9011(2) .07747(6) .7073(2) .0569(6) Uani ?
C15a .8597(2) .08625(6) .5741(2) .0571(6) Uani ?
C16a .8046(2) .04774(6) .5146(2) .0669(7) Uani ?
C17a .7624(2) .01670(7) .4700(2) .0945(9) Uani ?
C18a .9688(2) .10677(6) .4993(2) .0588(6) Uani ?
C19a .9913(2) .14987(7) .5088(2) .0721(7) Uani ?
C20a 1.0934(2) .16870(8) .4484(2) .0879(8) Uani ?
C21a 1.1757(2) .14507(8) .3767(2) .0985(9) Uani ?
C22a 1.1556(2) .10219(9) .3655(2) .1060(10) Uani ?
C23a 1.0513(2) .08286(8) .4267(2) .0858(8) Uani ?
O1b .25350(10) .12160(4) 1.01680(10) .0614(4) Uani ?
C1b .2297(2) .13249(6) .8938(2) .0547(6) Uani ?
C2b .1409(2) .16176(6) .8602(2) .0582(6) Uani ?
C3b .0521(2) .18686(6) .9353(2) .0548(6) Uani ?
C4b .0582(2) .18898(7) 1.0639(2) .0697(7) Uani ?
C5b -.0304(2) .21338(7) 1.1294(2) .0811(8) Uani ?
C6b -.1271(2) .23633(7) 1.0684(2) .0772(7) Uani ?
C7b -.1360(2) .23416(7) .9416(2) .0798(8) Uani ?
C8b -.0477(2) .20994(6) .8756(2) .0696(7) Uani ?
C9b .3157(2) .10685(6) .8162(2) .0536(6) Uani ?
C10b .3297(2) .10529(6) .6884(2) .0622(6) Uani ?
C11b .4203(2) .07722(7) .6397(2) .0699(7) Uani ?
C12b .4949(2) .05094(7) .7171(2) .0725(7) Uani ?
C13b .4808(2) .05228(7) .8441(2) .0671(7) Uani ?
C14b .3912(2) .08075(6) .8924(2) .0552(6) Uani ?
C15b .3577(2) .08945(6) 1.0265(2) .0561(6) Uani ?
C16b .3017(2) .05127(6) 1.0872(2) .0610(6) Uani ?
C17b .2583(2) .02088(7) 1.1341(2) .0786(7) Uani ?
C18b .4731(2) .10798(6) 1.1011(2) .0596(6) Uani ?
C19b .4974(2) .15113(7) 1.0985(2) .0755(7) Uani ?
C20b .6050(2) .16786(8) 1.1603(2) .0981(9) Uani ?
C21b .6895(2) .14250(9) 1.2247(2) .1070(10) Uani ?
C22b .6688(3) .09955(9) 1.2279(2) .1130(10) Uani ?
C23b .5590(2) .08229(8) 1.1665(2) .0937(8) Uani ?
H2a .6460(10) .1605(5) .8320(10) .061(5) Uiso ?
H8a .468(2) .2073(6) .824(2) .094(6) Uiso ?
H7a .316(2) .2491(6) .717(2) .113(7) Uiso ?
H6a .320(2) .2509(6) .493(2) .105(7) Uiso ?
H5a .469(2) .2103(6) .384(2) .101(7) Uiso ?
H4a .620(2) .1676(5) .495(2) .085(6) Uiso ?
H10a .790(2) .1173(5) .967(2) .082(6) Uiso ?
H11a .958(2) .0715(6) 1.046(2) .098(7) Uiso ?
H12a 1.088(2) .0280(6) .915(2) .108(7) Uiso ?
H13a 1.0420(10) .0334(5) .6960(10) .068(5) Uiso ?
H23a 1.033(2) .0518(6) .419(2) .125(8) Uiso ?
H17a .725(2) -.0067(8) .436(2) .180(10) Uiso ?
H22a 1.214(2) .0826(7) .323(2) .142(9) Uiso ?
H21a 1.249(2) .1573(7) .331(2) .140(8) Uiso ?
H20a 1.110(2) .1992(6) .456(2) .115(7) Uiso ?
H19a .932(2) .1668(6) .560(2) .103(7) Uiso ?
H2b .1340(10) .1656(5) .7720(10) .062(5) Uiso ?
H4b .122(2) .1721(5) 1.110(2) .091(6) Uiso ?
H5b -.028(2) .2139(6) 1.220(2) .107(7) Uiso ?
H6b -.192(2) .2527(6) 1.115(2) .100(7) Uiso ?
H7b -.198(2) .2477(6) .895(2) .113(7) Uiso ?
H8b -.051(2) .2084(5) .7850(10) .075(6) Uiso ?
H10b .279(2) .1233(5) .6320(10) .071(5) Uiso ?
H11b .433(2) .0754(5) .5510(10) .076(6) Uiso ?
H12b .556(2) .0317(6) .679(2) .093(6) Uiso ?
H13b .532(2) .0341(6) .901(2) .086(6) Uiso ?
H17b .227(2) -.0036(7) 1.179(2) .151(9) Uiso ?
H19b .438(2) .1683(6) 1.050(2) .111(7) Uiso ?
H20b .619(2) .1975(6) 1.152(2) .124(8) Uiso ?
H21b .764(2) .1530(7) 1.268(2) .157(9) Uiso ?
H22b .726(2) .0784(8) 1.268(2) .170(10) Uiso ?
H23b .546(2) .0515(7) 1.169(2) .127(8) Uiso ?

loop_
_geom_angle_atom_site_label_1
_geom_angle_atom_site_label_2
_geom_angle_atom_site_label_3
_geom_angle
_geom_angle_publ_flag
C1a O1a C15a 110.80(10) y
O1a C1a C2a 122.3(2) no
O1a C1a C9a 107.9(2) no
C2a C1a C9a 129.8(2) no
C1a C2a C3a 130.0(2) no
C1a C2a H2a 112.9(9) no
C3a C2a H2a 117.0(9) no
C2a C3a C4a 124.6(2) no
C2a C3a C8a 118.5(2) no
C4a C3a C8a 116.9(2) ?
C3a C4a C5a 121.5(2) ?
C3a C4a H4a 120.0(10) ?
C5a C4a H4a 118.0(10) ?
C4a C5a C6a 120.4(2) ?
C4a C5a H5a 120.0(10) ?
C6a C5a H5a 118.0(10) ?
C5a C6a C7a 119.3(2) ?
C5a C6a H6a 118.0(10) ?
C7a C6a H6a 121.0(10) ?
C6a C7a C8a 120.5(2) ?
C6a C7a H7a 124.0(10) ?
C8a C7a H7a 114.0(10) ?
C3a C8a C7a 121.3(2) ?
C3a C8a H8a 117.0(10) ?
C7a C8a H8a 121.0(10) ?
C1a C9a C10a 131.0(2) no
C1a C9a C14a 108.9(2) no
C10a C9a C14a 120.1(2) ?
C9a C10a C11a 117.9(2) ?
C9a C10a H10a 119.0(10) ?
C11a C10a H10a 123.0(10) ?
C10a C11a C12a 121.4(2) ?
C10a C11a H11a 118.0(10) ?
C12a C11a H11a 119.0(10) ?
C11a C12a C13a 120.6(2) ?
C11a C12a H12a 120.0(10) ?
C13a C12a H12a 118.0(10) ?
C12a C13a C14a 118.6(2) ?
C12a C13a H13a 123.9(9) ?
C14a C13a H13a 117.4(9) ?
C9a C14a C13a 121.4(2) ?
C9a C14a C15a 109.0(2) no
C13a C14a C15a 129.6(2) no
O1a C15a C14a 103.20(10) y
O1a C15a C16a 107.80(10) y
O1a C15a C18a 108.50(10) y
C14a C15a C16a 111.0(2) y
C14a C15a C18a 112.6(2) y
C16a C15a C18a 113.1(2) y
C15a C16a C17a 178.3(2) no
C16a C17a H17a 176.0(10) no
C15a C18a C19a 119.9(2) no
C15a C18a C23a 121.4(2) no
C19a C18a C23a 118.6(2) ?
C18a C19a C20a 121.1(2) ?
C18a C19a H19a 118.0(10) ?
C20a C19a H19a 120.0(10) ?
C19a C20a C21a 120.5(2) ?
C19a C20a H20a 121.0(10) ?
C21a C20a H20a 118.0(10) ?
C20a C21a C22a 119.6(2) ?
C20a C21a H21a 123.0(10) ?
C22a C21a H21a 117.0(10) ?
C21a C22a C23a 120.1(2) ?
C21a C22a H22a 125.0(10) ?
C23a C22a H22a 114.0(10) ?
C18a C23a C22a 120.1(2) ?
C18a C23a H23a 117.0(10) ?
C22a C23a H23a 122.0(10) ?
C1b O1b C15b 110.70(10) y
O1b C1b C2b 122.5(2) no
O1b C1b C9b 108.20(10) no
C2b C1b C9b 129.3(2) no
C1b C2b C3b 130.2(2) no
C1b C2b H2b 113.3(9) no
C3b C2b H2b 116.4(9) no
C2b C3b C4b 124.3(2) no
C2b C3b C8b 118.6(2) no
C4b C3b C8b 117.1(2) ?
C3b C4b C5b 121.0(2) ?
C3b C4b H4b 120.0(10) ?
C5b C4b H4b 118.0(10) ?
C4b C5b C6b 120.8(2) ?
C4b C5b H5b 120.0(10) ?
C6b C5b H5b 118.0(10) ?
C5b C6b C7b 119.0(2) ?
C5b C6b H6b 120.0(10) ?
C7b C6b H6b 120.0(10) ?
C6b C7b C8b 120.5(2) ?
C6b C7b H7b 124.0(10) ?
C8b C7b H7b 115.0(10) ?
C3b C8b C7b 121.5(2) ?
C3b C8b H8b 116.8(9) ?
C7b C8b H8b 121.7(9) ?
C1b C9b C10b 131.2(2) no
C1b C9b C14b 108.6(2) no
C10b C9b C14b 120.2(2) ?
C9b C10b C11b 118.5(2) ?
C9b C10b H10b 122.8(9) ?
C11b C10b H10b 118.7(9) ?
C10b C11b C12b 120.8(2) ?
C10b C11b H11b 121.0(10) ?
C12b C11b H11b 118.0(10) ?
C11b C12b C13b 120.9(2) ?
C11b C12b H12b 117.0(10) ?
C13b C12b H12b 121.0(10) ?
C12b C13b C14b 118.1(2) ?
C12b C13b H13b 122.0(10) ?
C14b C13b H13b 119.0(10) ?
C9b C14b C13b 121.5(2) ?
C9b C14b C15b 109.1(2) no
C13b C14b C15b 129.3(2) no
O1b C15b C14b 103.20(10) y
O1b C15b C16b 108.00(10) y
O1b C15b C18b 108.70(10) y
C14b C15b C16b 111.5(2) y
C14b C15b C18b 112.9(2) y
C16b C15b C18b 111.9(2) y
C15b C16b C17b 179.2(2) no
C16b C17b H17b 175.0(10) no
C15b C18b C19b 120.1(2) no
C15b C18b C23b 121.4(2) no
C19b C18b C23b 118.5(2) ?
C18b C19b C20b 120.5(2) ?
C18b C19b H19b 117.0(10) ?
C20b C19b H19b 122.0(10) ?
C19b C20b C21b 120.9(2) ?
C19b C20b H20b 116.0(10) ?
C21b C20b H20b 122.0(10) ?
C20b C21b C22b 119.9(2) ?
C20b C21b H21b 122.0(10) ?
C22b C21b H21b 117.0(10) ?
C21b C22b C23b 119.6(2) ?
C21b C22b H22b 126.0(10) ?
C23b C22b H22b 114.0(10) ?
C18b C23b C22b 120.6(2) ?
C18b C23b H23b 121.0(10) ?
C22b C23b H23b 118.0(10) ?

loop_
_geom_bond_atom_site_label_1
_geom_bond_atom_site_label_2
_geom_bond_distance
_geom_bond_publ_flag
O1a C1a 1.385(2) y
O1a C15a 1.462(2) y
C1a C2a 1.330(3) y
C1a C9a 1.457(3) y
C2a C3a 1.449(3) y
C2a H2a .940(10) ?
C3a C4a 1.388(3) ?
C3a C8a 1.396(3) ?
C4a C5a 1.374(3) ?
C4a H4a .97(2) ?
C5a C6a 1.378(3) ?
C5a H5a 1.00(2) ?
C6a C7a 1.363(4) ?
C6a H6a .93(2) ?
C7a C8a 1.382(3) ?
C7a H7a .97(2) ?
C8a H8a .99(2) ?
C9a C10a 1.391(3) ?
C9a C14a 1.380(3) y
C10a C11a 1.385(3) ?
C10a H10a .98(2) ?
C11a C12a 1.377(3) ?
C11a H11a .95(2) ?
C12a C13a 1.372(3) ?
C12a H12a 1.03(2) ?
C13a C14a 1.381(3) ?
C13a H13a .94(2) ?
C14a C15a 1.511(3) y
C15a C16a 1.473(3) y
C15a C18a 1.520(3) y
C16a C17a 1.164(3) y
C17a H17a .90(2) ?
C18a C19a 1.376(3) ?
C18a C23a 1.375(3) ?
C19a C20a 1.363(3) ?
C19a H19a .98(2) ?
C20a C21a 1.363(3) ?
C20a H20a .98(2) ?
C21a C22a 1.366(4) ?
C21a H21a .98(2) ?
C22a C23a 1.392(3) ?
C22a H22a .97(2) ?
C23a H23a 1.00(2) ?
O1b C1b 1.382(2) y
O1b C15b 1.463(2) y
C1b C2b 1.332(3) y
C1b C9b 1.457(3) y
C2b C3b 1.450(3) y
C2b H2b .950(10) ?
C3b C4b 1.383(3) ?
C3b C8b 1.393(3) ?
C4b C5b 1.380(3) ?
C4b H4b .97(2) ?
C5b C6b 1.375(3) ?
C5b H5b .97(2) ?
C6b C7b 1.365(3) ?
C6b H6b .98(2) ?
C7b C8b 1.378(3) ?
C7b H7b .91(2) ?
C8b H8b .97(2) ?
C9b C10b 1.382(3) ?
C9b C14b 1.381(3) y
C10b C11b 1.381(3) ?
C10b H10b .97(2) ?
C11b C12b 1.387(3) ?
C11b H11b .96(2) ?
C12b C13b 1.374(3) ?
C12b H12b .96(2) ?
C13b C14b 1.381(3) ?
C13b H13b .98(2) ?
C14b C15b 1.509(3) y
C15b C16b 1.482(3) y
C15b C18b 1.523(3) y
C16b C17b 1.168(3) y
C17b H17b .96(2) ?
C18b C19b 1.377(3) ?
C18b C23b 1.372(3) ?
C19b C20b 1.373(3) ?
C19b H19b .96(2) ?
C20b C21b 1.351(4) ?
C20b H20b .95(2) ?
C21b C22b 1.365(4) ?
C21b H21b .94(2) ?
C22b C23b 1.394(4) ?
C22b H22b .98(2) ?
C23b H23b .98(2) ?
